data_4302650
loop_
_publ_author_name
'Piotr Sobota'
'Anna Dr\;ag-Jarz\;abek'
'\/Lukasz John'
'J\'ozef Utko'
'Lucjan B. Jerzykiewicz'
'Marek Duczmal'

_publ_section_title
;
Cyclopentadienyl/Alkoxo Ligand Exchange in Group 4 Metallocenes: A
Convenient Route to Heterometallic Species
;
_journal_name_full 'Inorganic Chemistry'
_journal_page_first 6584
_journal_page_last 6593
_journal_paper_doi 10.1021/ic900498x
_journal_volume 48
_journal_year 2009
_chemical_formula_moiety 'C24 H60 Ca2 Cl2 N6 O6 Ti'
_chemical_formula_sum 'C24 H60 Ca2 Cl2 N6 O6 Ti'
_chemical_formula_weight 727.74
_chemical_name_systematic
;
 ?
;
_space_group_IT_number 86
_symmetry_cell_setting tetragonal
_symmetry_Int_Tables_number 86
_symmetry_space_group_name_Hall '-P 4bc'
_symmetry_space_group_name_H-M 'P 42/n :2'
_atom_sites_solution_hydrogens geom
_atom_sites_solution_primary direct
_atom_sites_solution_secondary difmap
_audit_creation_method SHELXL-97
_cell_angle_alpha 90.00
_cell_angle_beta 90.00
_cell_angle_gamma 90.00
_cell_formula_units_Z 4
_cell_length_a 19.723(6)
_cell_length_b 19.723(6)
_cell_length_c 9.562(4)
_cell_measurement_reflns_used 7338
_cell_measurement_temperature 100(2)
_cell_measurement_theta_max 27
_cell_measurement_theta_min 3
_cell_volume 3720(2)
_computing_cell_refinement
;
CrysAlis RED. Version 1.171.31 Oxford Diffraction, 2006)
;
_computing_data_collection
;
CrysAlis CCD. Version 1.171.31 (Oxford Diffraction, 2006)
;
_computing_data_reduction
;
CrysAlis RED. Version 1.171.31 (Oxford Diffraction, 2006)
;
_computing_molecular_graphics ' DIAMOND. Version 3.1e. (Brandenburg, K.  2007)'
_computing_publication_material
;
SHELXTL. Version 6.14 (Bruker, 2003)
;
_computing_structure_refinement 'SHELXTL. Version 6.14 (Bruker, 2003)'
_computing_structure_solution 'SHELXTL. Version 6.14 (Bruker, 2003)'
_diffrn_ambient_temperature 100(2)
_diffrn_measured_fraction_theta_full 0.989
_diffrn_measured_fraction_theta_max 0.989
_diffrn_measurement_device_type 'Kuma KM-4 CCD kappa-axis diffractometer'
_diffrn_measurement_method \w
_diffrn_radiation_monochromator graphite
_diffrn_radiation_source 'fine-focus sealed tube'
_diffrn_radiation_type MoK\a
_diffrn_radiation_wavelength 0.71073
_diffrn_reflns_av_R_equivalents 0.0612
_diffrn_reflns_av_sigmaI/netI 0.0975
_diffrn_reflns_limit_h_max 20
_diffrn_reflns_limit_h_min -20
_diffrn_reflns_limit_k_max 23
_diffrn_reflns_limit_k_min -5
_diffrn_reflns_limit_l_max 10
_diffrn_reflns_limit_l_min -11
_diffrn_reflns_number 8658
_diffrn_reflns_theta_full 25.00
_diffrn_reflns_theta_max 25.00
_diffrn_reflns_theta_min 2.92
_exptl_absorpt_coefficient_mu 0.691
_exptl_absorpt_correction_T_max 0.960
_exptl_absorpt_correction_T_min 0.811
_exptl_absorpt_correction_type analytical
_exptl_absorpt_process_details
;
CrysAlis CCD. Version 1.171.31 (Oxford Diffraction Ltd., 2006)
Analytical numeric absorption correction using a multifaceted crystal
model based on expressions derived by R.C. Clark & J.S.
Comput. Phys. Commun. (1998). 111, 243.
;
_exptl_crystal_colour colorless
_exptl_crystal_density_diffrn 1.300
_exptl_crystal_density_method 'not measured'
_exptl_crystal_description plate
_exptl_crystal_F_000 1560
_exptl_crystal_size_max 0.212
_exptl_crystal_size_mid 0.193
_exptl_crystal_size_min 0.082
_refine_diff_density_max 0.919
_refine_diff_density_min -0.457
_refine_diff_density_rms 0.082
_refine_ls_extinction_method none
_refine_ls_goodness_of_fit_ref 1.089
_refine_ls_hydrogen_treatment constr
_refine_ls_matrix_type full
_refine_ls_number_parameters 193
_refine_ls_number_reflns 3252
_refine_ls_number_restraints 0
_refine_ls_restrained_S_all 1.089
_refine_ls_R_factor_all 0.0999
_refine_ls_R_factor_gt 0.0501
_refine_ls_shift/su_max 0.000
_refine_ls_shift/su_mean 0.000
_refine_ls_structure_factor_coef Fsqd
_refine_ls_weighting_details 'calc w=1/[\s^2^(Fo^2^)+(0.0520P)^2^+0.0000P] where P=(Fo^2^+2Fc^2^)/3'
_refine_ls_weighting_scheme calc
_refine_ls_wR_factor_gt 0.1093
_refine_ls_wR_factor_ref 0.1266
_reflns_number_gt 1938
_reflns_number_total 3252
_reflns_threshold_expression >2sigma(I)
_cod_data_source_file ic900498x_si_001_5.cif
_cod_data_source_block CCDC720274
_cod_depositor_comments
;
The following automatic conversions were performed:
'_symmetry_cell_setting' value 'Tetragonal' changed to 'tetragonal'
according to '/home/saulius/struct/CIF-dictionaries/cif_core.dic'
dictionary named 'cif_core.dic' version 2.4.1 from 2010-06-29.

Automatic conversion script
Id: cif_fix_enum 1527 2010-12-29 10:47:43Z saulius 
;
_cod_original_sg_symbol_H-M 'P 42/n'
_cod_database_code 4302650

loop_
_symmetry_equiv_pos_site_id
_symmetry_equiv_pos_as_xyz
1 x,y,z
2 -y,1/2+x,1/2+z
3 1/2-x,1/2-y,z
4 1/2+y,-x,1/2+z
5 -x,-y,-z
6 y,1/2-x,1/2-z
7 1/2+x,1/2+y,-z
8 1/2-y,x,1/2-z

loop_
_atom_site_label
_atom_site_type_symbol
_atom_site_fract_x
_atom_site_fract_y
_atom_site_fract_z
_atom_site_U_iso_or_equiv
_atom_site_adp_type
_atom_site_occupancy
_atom_site_symmetry_multiplicity
_atom_site_calc_flag
_atom_site_refinement_flags
_atom_site_disorder_assembly
_atom_site_disorder_group
Ti1 Ti 0.0000 0.0000 0.5000 0.0127(3) Uani 1 2 d S . .
Ca1 Ca 0.01313(4) 0.15291(4) 0.43024(9) 0.0165(2) Uani 1 1 d . . .
Cl1 Cl 0.02551(6) 0.28603(5) 0.37187(12) 0.0290(3) Uani 1 1 d . . .
O1 O -0.07242(14) 0.06573(15) 0.4707(3) 0.0251(8) Uani 1 1 d . . .
O2 O 0.04165(15) 0.07175(14) 0.6118(3) 0.0248(8) Uani 1 1 d . . .
O3 O 0.04285(14) 0.04307(14) 0.3425(3) 0.0243(8) Uani 1 1 d . . .
N1 N -0.08253(18) 0.19645(17) 0.5935(4) 0.0220(9) Uani 1 1 d . . .
N2 N 0.13708(17) 0.16554(17) 0.5073(4) 0.0201(9) Uani 1 1 d . . .
N3 N -0.01314(19) 0.14397(18) 0.1686(4) 0.0256(10) Uani 1 1 d . . .
C11 C -0.1275(2) 0.0801(2) 0.5610(5) 0.0260(11) Uani 1 1 d . . .
H11A H -0.1398 0.0386 0.6135 0.031 Uiso 1 1 calc R . .
H11B H -0.1673 0.0938 0.5045 0.031 Uiso 1 1 calc R . .
C12 C -0.1106(2) 0.1357(2) 0.6625(5) 0.0234(11) Uani 1 1 d . . .
H12A H -0.1521 0.1485 0.7143 0.028 Uiso 1 1 calc R . .
H12B H -0.0772 0.1185 0.7312 0.028 Uiso 1 1 calc R . .
C13 C -0.1346(2) 0.2324(2) 0.5104(5) 0.0345(13) Uani 1 1 d . . .
H13A H -0.1730 0.2441 0.5707 0.052 Uiso 1 1 calc R . .
H13B H -0.1503 0.2029 0.4344 0.052 Uiso 1 1 calc R . .
H13C H -0.1150 0.2738 0.4709 0.052 Uiso 1 1 calc R . .
C14 C -0.0561(3) 0.2435(2) 0.6970(5) 0.0338(13) Uani 1 1 d . . .
H14A H -0.0928 0.2576 0.7597 0.051 Uiso 1 1 calc R . .
H14B H -0.0373 0.2834 0.6497 0.051 Uiso 1 1 calc R . .
H14C H -0.0203 0.2212 0.7514 0.051 Uiso 1 1 calc R . .
C21 C 0.1089(2) 0.0717(2) 0.6669(5) 0.0277(12) Uani 1 1 d . . .
H21A H 0.1220 0.0248 0.6921 0.033 Uiso 1 1 calc R . .
H21B H 0.1103 0.0996 0.7530 0.033 Uiso 1 1 calc R . .
C22 C 0.1582(2) 0.0992(2) 0.5632(5) 0.0214(10) Uani 1 1 d . . .
H22A H 0.2032 0.1039 0.6083 0.026 Uiso 1 1 calc R . .
H22B H 0.1629 0.0667 0.4849 0.026 Uiso 1 1 calc R . .
C23 C 0.1438(2) 0.2194(2) 0.6124(5) 0.0313(13) Uani 1 1 d . . .
H23A H 0.1915 0.2239 0.6395 0.047 Uiso 1 1 calc R . .
H23B H 0.1166 0.2079 0.6948 0.047 Uiso 1 1 calc R . .
H23C H 0.1277 0.2624 0.5729 0.047 Uiso 1 1 calc R . .
C24 C 0.1797(2) 0.1824(2) 0.3865(5) 0.0315(13) Uani 1 1 d . . .
H24A H 0.2271 0.1860 0.4163 0.047 Uiso 1 1 calc R . .
H24B H 0.1649 0.2258 0.3467 0.047 Uiso 1 1 calc R . .
H24C H 0.1755 0.1468 0.3156 0.047 Uiso 1 1 calc R . .
C31 C 0.0307(2) 0.0284(2) 0.1964(4) 0.0275(11) Uani 1 1 d . . .
H31A H 0.0187 -0.0201 0.1857 0.033 Uiso 1 1 calc R . .
H31B H 0.0726 0.0369 0.1422 0.033 Uiso 1 1 calc R . .
C32 C -0.0251(2) 0.0711(2) 0.1402(5) 0.0247(11) Uani 1 1 d . . .
H32A H -0.0289 0.0639 0.0380 0.030 Uiso 1 1 calc R . .
H32B H -0.0685 0.0571 0.1835 0.030 Uiso 1 1 calc R . .
C33 C -0.0744(3) 0.1831(2) 0.1321(5) 0.0412(14) Uani 1 1 d . . .
H33A H -0.0829 0.1793 0.0315 0.062 Uiso 1 1 calc R . .
H33B H -0.0676 0.2308 0.1569 0.062 Uiso 1 1 calc R . .
H33C H -0.1133 0.1651 0.1838 0.062 Uiso 1 1 calc R . .
C34 C 0.0442(3) 0.1688(2) 0.0862(5) 0.0369(14) Uani 1 1 d . . .
H34A H 0.0349 0.1621 -0.0135 0.055 Uiso 1 1 calc R . .
H34B H 0.0852 0.1438 0.1122 0.055 Uiso 1 1 calc R . .
H34C H 0.0509 0.2173 0.1048 0.055 Uiso 1 1 calc R . .

loop_
_atom_site_aniso_label
_atom_site_aniso_U_11
_atom_site_aniso_U_22
_atom_site_aniso_U_33
_atom_site_aniso_U_23
_atom_site_aniso_U_13
_atom_site_aniso_U_12
Ti1 0.0115(6) 0.0130(6) 0.0137(6) -0.0002(5) 0.0005(5) -0.0010(5)
Ca1 0.0187(5) 0.0140(5) 0.0167(5) 0.0019(4) 0.0002(4) -0.0019(4)
Cl1 0.0392(8) 0.0162(6) 0.0316(7) 0.0049(5) -0.0015(6) -0.0038(5)
O1 0.0201(17) 0.0250(17) 0.030(2) -0.0008(15) -0.0007(14) 0.0003(13)
O2 0.0286(18) 0.0248(18) 0.0212(18) -0.0018(14) -0.0043(15) -0.0046(14)
O3 0.0247(18) 0.0248(18) 0.0232(19) 0.0036(15) 0.0051(15) 0.0004(14)
N1 0.026(2) 0.020(2) 0.020(2) 0.0004(18) 0.0023(17) 0.0015(17)
N2 0.023(2) 0.016(2) 0.022(2) -0.0024(18) 0.0015(18) -0.0071(16)
N3 0.035(2) 0.019(2) 0.023(2) 0.0032(18) -0.0066(19) -0.0032(17)
C11 0.020(3) 0.032(3) 0.027(3) -0.003(2) 0.003(2) 0.003(2)
C12 0.022(3) 0.025(3) 0.023(3) 0.000(2) 0.009(2) 0.003(2)
C13 0.032(3) 0.025(3) 0.047(3) 0.008(3) 0.005(3) 0.008(2)
C14 0.046(3) 0.026(3) 0.030(3) -0.012(2) 0.003(3) -0.004(2)
C21 0.022(3) 0.031(3) 0.030(3) 0.003(2) -0.005(2) -0.004(2)
C22 0.019(2) 0.026(3) 0.020(2) -0.003(2) -0.002(2) -0.002(2)
C23 0.033(3) 0.022(3) 0.039(3) -0.007(2) -0.010(3) -0.005(2)
C24 0.036(3) 0.028(3) 0.031(3) 0.006(2) 0.008(3) -0.011(2)
C31 0.038(3) 0.030(3) 0.015(3) -0.004(2) 0.001(2) -0.001(2)
C32 0.040(3) 0.016(2) 0.018(3) 0.000(2) -0.004(2) -0.002(2)
C33 0.058(4) 0.029(3) 0.036(3) 0.005(3) -0.012(3) 0.006(3)
C34 0.060(4) 0.028(3) 0.023(3) 0.002(2) 0.005(3) -0.014(3)

loop_
_atom_type_symbol
_atom_type_description
_atom_type_scat_dispersion_real
_atom_type_scat_dispersion_imag
_atom_type_scat_source
C C 0.0033 0.0016 'International Tables Vol C Tables 4.2.6.8 and 6.1.1.4'
H H 0.0000 0.0000 'International Tables Vol C Tables 4.2.6.8 and 6.1.1.4'
Ca Ca 0.2262 0.3064 'International Tables Vol C Tables 4.2.6.8 and 6.1.1.4'
Cl Cl 0.1484 0.1585 'International Tables Vol C Tables 4.2.6.8 and 6.1.1.4'
N N 0.0061 0.0033 'International Tables Vol C Tables 4.2.6.8 and 6.1.1.4'
O O 0.0106 0.0060 'International Tables Vol C Tables 4.2.6.8 and 6.1.1.4'
Ti Ti 0.2776 0.4457 'International Tables Vol C Tables 4.2.6.8 and 6.1.1.4'

loop_
_geom_angle_atom_site_label_1
_geom_angle_atom_site_label_2
_geom_angle_atom_site_label_3
_geom_angle
_geom_angle_site_symmetry_1
_geom_angle_site_symmetry_3
_geom_angle_publ_flag
O1 Ti1 O2 84.55(12) . . yes
O1 Ti1 O3 85.17(12) . . yes
O1 Ti1 O1 180.00 . 5_556 yes
O1 Ti1 O2 95.45(12) . 5_556 yes
O1 Ti1 O3 94.83(12) . 5_556 yes
O2 Ti1 O3 85.63(12) . . yes
O1 Ti1 O2 95.45(12) 5_556 . yes
O2 Ti1 O2 180.00 . 5_556 yes
O2 Ti1 O3 94.37(12) . 5_556 yes
O1 Ti1 O3 94.83(12) 5_556 . yes
O2 Ti1 O3 94.37(12) 5_556 . yes
O3 Ti1 O3 180.00 . 5_556 yes
O1 Ti1 O2 84.55(12) 5_556 5_556 yes
O1 Ti1 O3 85.17(12) 5_556 5_556 yes
O2 Ti1 O3 85.63(12) 5_556 5_556 yes
Cl1 Ca1 O1 141.44(8) . . yes
Cl1 Ca1 O2 140.31(8) . . yes
Cl1 Ca1 O3 141.82(8) . . yes
Cl1 Ca1 N1 82.42(8) . . yes
Cl1 Ca1 N2 83.03(8) . . yes
Cl1 Ca1 N3 83.29(9) . . yes
O1 Ca1 O2 65.30(10) . . yes
O1 Ca1 O3 65.64(10) . . yes
O1 Ca1 N1 68.59(10) . . yes
O1 Ca1 N2 132.99(11) . . yes
O1 Ca1 N3 88.08(11) . . yes
O2 Ca1 O3 66.27(10) . . yes
O2 Ca1 N1 87.50(11) . . yes
O2 Ca1 N2 68.77(11) . . yes
O2 Ca1 N3 134.44(11) . . yes
O3 Ca1 N1 133.45(11) . . yes
O3 Ca1 N2 87.43(10) . . yes
O3 Ca1 N3 69.22(11) . . yes
N1 Ca1 N2 119.20(12) . . yes
N1 Ca1 N3 117.61(12) . . yes
N2 Ca1 N3 118.69(12) . . yes
Ti1 O1 Ca1 89.13(10) . . yes
Ti1 O1 C11 127.4(3) . . yes
Ca1 O1 C11 119.1(2) . . yes
Ti1 O2 Ca1 89.36(11) . . yes
Ti1 O2 C21 126.3(2) . . yes
Ca1 O2 C21 118.7(2) . . yes
Ti1 O3 Ca1 91.01(11) . . yes
Ti1 O3 C31 126.5(2) . . yes
Ca1 O3 C31 118.6(2) . . yes
Ca1 N1 C12 105.9(2) . . yes
Ca1 N1 C13 109.9(3) . . yes
Ca1 N1 C14 111.1(3) . . yes
C12 N1 C13 111.7(3) . . yes
C12 N1 C14 110.4(4) . . yes
C13 N1 C14 108.0(3) . . yes
Ca1 N2 C22 106.7(2) . . yes
Ca1 N2 C23 110.7(2) . . yes
Ca1 N2 C24 110.0(3) . . yes
C22 N2 C23 111.6(3) . . yes
C22 N2 C24 109.0(3) . . yes
C23 N2 C24 108.9(3) . . yes
Ca1 N3 C32 106.1(3) . . yes
Ca1 N3 C33 111.1(3) . . yes
Ca1 N3 C34 110.3(3) . . yes
C32 N3 C33 109.5(3) . . yes
C32 N3 C34 110.4(3) . . yes
C33 N3 C34 109.3(4) . . yes
O1 C11 C12 111.7(3) . . yes
N1 C12 C11 112.8(4) . . yes
O2 C21 C22 111.1(4) . . yes
N2 C22 C21 112.3(3) . . yes
O3 C31 C32 111.0(3) . . yes
N3 C32 C31 111.4(3) . . yes
O1 C11 H11A 109.00 . . no
O1 C11 H11B 109.00 . . no
C12 C11 H11A 109.00 . . no
C12 C11 H11B 109.00 . . no
H11A C11 H11B 108.00 . . no
N1 C12 H12A 109.00 . . no
N1 C12 H12B 109.00 . . no
C11 C12 H12A 109.00 . . no
C11 C12 H12B 109.00 . . no
H12A C12 H12B 108.00 . . no
N1 C13 H13A 109.00 . . no
N1 C13 H13B 109.00 . . no
N1 C13 H13C 109.00 . . no
H13A C13 H13B 109.00 . . no
H13A C13 H13C 110.00 . . no
H13B C13 H13C 109.00 . . no
N1 C14 H14A 109.00 . . no
N1 C14 H14B 110.00 . . no
N1 C14 H14C 109.00 . . no
H14A C14 H14B 109.00 . . no
H14A C14 H14C 110.00 . . no
H14B C14 H14C 109.00 . . no
O2 C21 H21A 109.00 . . no
O2 C21 H21B 109.00 . . no
C22 C21 H21A 109.00 . . no
C22 C21 H21B 109.00 . . no
H21A C21 H21B 108.00 . . no
N2 C22 H22A 109.00 . . no
N2 C22 H22B 109.00 . . no
C21 C22 H22A 109.00 . . no
C21 C22 H22B 109.00 . . no
H22A C22 H22B 108.00 . . no
N2 C23 H23A 109.00 . . no
N2 C23 H23B 109.00 . . no
N2 C23 H23C 109.00 . . no
H23A C23 H23B 110.00 . . no
H23A C23 H23C 110.00 . . no
H23B C23 H23C 109.00 . . no
N2 C24 H24A 110.00 . . no
N2 C24 H24B 109.00 . . no
N2 C24 H24C 110.00 . . no
H24A C24 H24B 109.00 . . no
H24A C24 H24C 110.00 . . no
H24B C24 H24C 109.00 . . no
O3 C31 H31A 109.00 . . no
O3 C31 H31B 109.00 . . no
C32 C31 H31A 109.00 . . no
C32 C31 H31B 109.00 . . no
H31A C31 H31B 108.00 . . no
N3 C32 H32A 109.00 . . no
N3 C32 H32B 109.00 . . no
C31 C32 H32A 109.00 . . no
C31 C32 H32B 109.00 . . no
H32A C32 H32B 108.00 . . no
N3 C33 H33A 109.00 . . no
N3 C33 H33B 109.00 . . no
N3 C33 H33C 109.00 . . no
H33A C33 H33B 110.00 . . no
H33A C33 H33C 110.00 . . no
H33B C33 H33C 109.00 . . no
N3 C34 H34A 110.00 . . no
N3 C34 H34B 109.00 . . no
N3 C34 H34C 109.00 . . no
H34A C34 H34B 109.00 . . no
H34A C34 H34C 109.00 . . no
H34B C34 H34C 109.00 . . no

loop_
_geom_bond_atom_site_label_1
_geom_bond_atom_site_label_2
_geom_bond_distance
_geom_bond_site_symmetry_2
_geom_bond_publ_flag
Ti1 O1 1.949(3) . yes
Ti1 O2 1.955(3) . yes
Ti1 O3 1.925(3) . yes
Ti1 O1 1.949(3) 5_556 yes
Ti1 O2 1.955(3) 5_556 yes
Ti1 O3 1.925(3) 5_556 yes
Ca1 Cl1 2.695(2) . yes
Ca1 O1 2.440(3) . yes
Ca1 O2 2.428(3) . yes
Ca1 O3 2.396(3) . yes
Ca1 N1 2.595(4) . yes
Ca1 N2 2.565(4) . yes
Ca1 N3 2.561(4) . yes
O1 C11 1.416(5) . yes
O2 C21 1.427(5) . yes
O3 C31 1.447(5) . yes
N1 C12 1.476(5) . yes
N1 C13 1.480(6) . yes
N1 C14 1.453(6) . yes
N2 C22 1.474(5) . yes
N2 C23 1.468(6) . yes
N2 C24 1.467(6) . yes
N3 C32 1.482(5) . yes
N3 C33 1.476(7) . yes
N3 C34 1.463(7) . yes
C11 C12 1.502(6) . no
C21 C22 1.491(6) . no
C31 C32 1.486(6) . no
C11 H11A 0.9900 . no
C11 H11B 0.9900 . no
C12 H12A 0.9900 . no
C12 H12B 0.9900 . no
C13 H13A 0.9800 . no
C13 H13B 0.9800 . no
C13 H13C 0.9800 . no
C14 H14A 0.9800 . no
C14 H14B 0.9800 . no
C14 H14C 0.9800 . no
C21 H21A 0.9900 . no
C21 H21B 0.9900 . no
C22 H22A 0.9900 . no
C22 H22B 0.9900 . no
C23 H23A 0.9800 . no
C23 H23B 0.9800 . no
C23 H23C 0.9800 . no
C24 H24A 0.9800 . no
C24 H24B 0.9800 . no
C24 H24C 0.9800 . no
C31 H31A 0.9900 . no
C31 H31B 0.9900 . no
C32 H32A 0.9900 . no
C32 H32B 0.9900 . no
C33 H33A 0.9800 . no
C33 H33B 0.9800 . no
C33 H33C 0.9800 . no
C34 H34A 0.9800 . no
C34 H34B 0.9800 . no
C34 H34C 0.9800 . no

loop_
_geom_torsion_atom_site_label_1
_geom_torsion_atom_site_label_2
_geom_torsion_atom_site_label_3
_geom_torsion_atom_site_label_4
_geom_torsion
_geom_torsion_site_symmetry_1
_geom_torsion_site_symmetry_2
_geom_torsion_site_symmetry_3
_geom_torsion_site_symmetry_4
_geom_torsion_publ_flag
O2 Ti1 O1 Ca1 44.03(11) . . . . no
O2 Ti1 O1 C11 -82.9(3) . . . . no
O3 Ti1 O1 Ca1 -42.03(11) . . . . no
O3 Ti1 O1 C11 -168.9(3) . . . . no
O2 Ti1 O1 Ca1 -135.97(11) 5_556 . . . no
O2 Ti1 O1 C11 97.1(3) 5_556 . . . no
O3 Ti1 O1 Ca1 137.97(11) 5_556 . . . no
O3 Ti1 O1 C11 11.1(3) 5_556 . . . no
O1 Ti1 O2 Ca1 -44.32(11) . . . . no
O1 Ti1 O2 C21 -170.3(3) . . . . no
O3 Ti1 O2 Ca1 41.23(11) . . . . no
O3 Ti1 O2 C21 -84.7(3) . . . . no
O1 Ti1 O2 Ca1 135.69(11) 5_556 . . . no
O1 Ti1 O2 C21 9.7(3) 5_556 . . . no
O3 Ti1 O2 Ca1 -138.77(11) 5_556 . . . no
O3 Ti1 O2 C21 95.3(3) 5_556 . . . no
O1 Ti1 O3 Ca1 42.98(11) . . . . no
O1 Ti1 O3 C31 -84.5(3) . . . . no
O2 Ti1 O3 Ca1 -41.90(11) . . . . no
O2 Ti1 O3 C31 -169.4(3) . . . . no
O1 Ti1 O3 Ca1 -137.02(11) 5_556 . . . no
O1 Ti1 O3 C31 95.5(3) 5_556 . . . no
O2 Ti1 O3 Ca1 138.10(11) 5_556 . . . no
O2 Ti1 O3 C31 10.6(3) 5_556 . . . no
Cl1 Ca1 O1 Ti1 -179.25(7) . . . . no
Cl1 Ca1 O1 C11 -45.9(3) . . . . no
O2 Ca1 O1 Ti1 -37.82(10) . . . . no
O2 Ca1 O1 C11 95.6(3) . . . . no
O3 Ca1 O1 Ti1 36.03(10) . . . . no
O3 Ca1 O1 C11 169.4(3) . . . . no
N1 Ca1 O1 Ti1 -135.23(14) . . . . no
N1 Ca1 O1 C11 -1.9(3) . . . . no
N2 Ca1 O1 Ti1 -24.68(19) . . . . no
N2 Ca1 O1 C11 108.7(3) . . . . no
N3 Ca1 O1 Ti1 104.04(12) . . . . no
N3 Ca1 O1 C11 -122.6(3) . . . . no
Cl1 Ca1 O2 Ti1 -179.79(6) . . . . no
Cl1 Ca1 O2 C21 -47.8(3) . . . . no
O1 Ca1 O2 Ti1 37.70(10) . . . . no
O1 Ca1 O2 C21 169.7(3) . . . . no
O3 Ca1 O2 Ti1 -35.22(10) . . . . no
O3 Ca1 O2 C21 96.8(3) . . . . no
N1 Ca1 O2 Ti1 105.24(12) . . . . no
N1 Ca1 O2 C21 -122.8(3) . . . . no
N2 Ca1 O2 Ti1 -132.02(14) . . . . no
N2 Ca1 O2 C21 0.0(3) . . . . no
N3 Ca1 O2 Ti1 -22.1(2) . . . . no
N3 Ca1 O2 C21 109.9(3) . . . . no
Cl1 Ca1 O3 Ti1 179.05(7) . . . . no
Cl1 Ca1 O3 C31 -47.6(3) . . . . no
O1 Ca1 O3 Ti1 -36.57(10) . . . . no
O1 Ca1 O3 C31 96.8(3) . . . . no
O2 Ca1 O3 Ti1 35.86(10) . . . . no
O2 Ca1 O3 C31 169.2(3) . . . . no
N1 Ca1 O3 Ti1 -25.33(19) . . . . no
N1 Ca1 O3 C31 108.1(3) . . . . no
N2 Ca1 O3 Ti1 103.75(12) . . . . no
N2 Ca1 O3 C31 -122.9(3) . . . . no
N3 Ca1 O3 Ti1 -134.18(14) . . . . no
N3 Ca1 O3 C31 -0.8(2) . . . . no
Cl1 Ca1 N1 C12 -179.6(3) . . . . no
Cl1 Ca1 N1 C13 59.7(2) . . . . no
Cl1 Ca1 N1 C14 -59.7(3) . . . . no
O1 Ca1 N1 C12 26.3(2) . . . . no
O1 Ca1 N1 C13 -94.4(2) . . . . no
O1 Ca1 N1 C14 146.2(3) . . . . no
O2 Ca1 N1 C12 -38.1(3) . . . . no
O2 Ca1 N1 C13 -158.8(2) . . . . no
O2 Ca1 N1 C14 81.8(3) . . . . no
O3 Ca1 N1 C12 15.3(3) . . . . no
O3 Ca1 N1 C13 -105.4(3) . . . . no
O3 Ca1 N1 C14 135.2(2) . . . . no
N2 Ca1 N1 C12 -102.0(3) . . . . no
N2 Ca1 N1 C13 137.3(2) . . . . no
N2 Ca1 N1 C14 17.9(3) . . . . no
N3 Ca1 N1 C12 102.1(3) . . . . no
N3 Ca1 N1 C13 -18.6(3) . . . . no
N3 Ca1 N1 C14 -138.1(3) . . . . no
Cl1 Ca1 N2 C22 177.0(3) . . . . no
Cl1 Ca1 N2 C23 55.3(3) . . . . no
Cl1 Ca1 N2 C24 -65.0(2) . . . . no
O1 Ca1 N2 C22 12.6(3) . . . . no
O1 Ca1 N2 C23 -109.0(3) . . . . no
O1 Ca1 N2 C24 130.7(2) . . . . no
O2 Ca1 N2 C22 25.4(3) . . . . no
O2 Ca1 N2 C23 -96.2(3) . . . . no
O2 Ca1 N2 C24 143.5(3) . . . . no
O3 Ca1 N2 C22 -40.1(3) . . . . no
O3 Ca1 N2 C23 -161.7(3) . . . . no
O3 Ca1 N2 C24 78.0(2) . . . . no
N1 Ca1 N2 C22 99.7(3) . . . . no
N1 Ca1 N2 C23 -21.9(3) . . . . no
N1 Ca1 N2 C24 -142.3(2) . . . . no
N3 Ca1 N2 C22 -104.7(3) . . . . no
N3 Ca1 N2 C23 133.7(3) . . . . no
N3 Ca1 N2 C24 13.4(3) . . . . no
Cl1 Ca1 N3 C32 179.5(2) . . . . no
Cl1 Ca1 N3 C33 -61.5(3) . . . . no
Cl1 Ca1 N3 C34 59.9(3) . . . . no
O1 Ca1 N3 C32 -38.1(2) . . . . no
O1 Ca1 N3 C33 80.9(3) . . . . no
O1 Ca1 N3 C34 -157.8(3) . . . . no
O2 Ca1 N3 C32 13.7(3) . . . . no
O2 Ca1 N3 C33 132.7(3) . . . . no
O2 Ca1 N3 C34 -106.0(3) . . . . no
O3 Ca1 N3 C32 26.5(2) . . . . no
O3 Ca1 N3 C33 145.5(3) . . . . no
O3 Ca1 N3 C34 -93.1(3) . . . . no
N1 Ca1 N3 C32 -102.7(2) . . . . no
N1 Ca1 N3 C33 16.3(3) . . . . no
N1 Ca1 N3 C34 137.7(3) . . . . no
N2 Ca1 N3 C32 101.3(3) . . . . no
N2 Ca1 N3 C33 -139.7(3) . . . . no
N2 Ca1 N3 C34 -18.3(3) . . . . no
Ti1 O1 C11 C12 90.4(4) . . . . no
Ca1 O1 C11 C12 -23.4(4) . . . . no
Ti1 O2 C21 C22 87.0(4) . . . . no
Ca1 O2 C21 C22 -25.7(4) . . . . no
Ti1 O3 C31 C32 89.6(4) . . . . no
Ca1 O3 C31 C32 -25.8(4) . . . . no
Ca1 N1 C12 C11 -49.6(4) . . . . no
C13 N1 C12 C11 69.9(4) . . . . no
C14 N1 C12 C11 -169.9(4) . . . . no
Ca1 N2 C22 C21 -49.5(4) . . . . no
C23 N2 C22 C21 71.5(4) . . . . no
C24 N2 C22 C21 -168.3(4) . . . . no
Ca1 N3 C32 C31 -50.8(4) . . . . no
C33 N3 C32 C31 -170.8(4) . . . . no
C34 N3 C32 C31 68.8(5) . . . . no
O1 C11 C12 N1 50.8(4) . . . . no
O2 C21 C22 N2 51.8(5) . . . . no
O3 C31 C32 N3 52.6(4) . . . . no
